data_2106389
loop_
_publ_author_name
'Mathew, M.'
'Schroeder, L.W.'

_publ_section_title
;
 The crystal structure of calcium ammonium hydrogenpyrophosphate Ca N H4 H
 P2 O7
;
_journal_name_full 'Acta Crystallographica B (24,1968-38,1982)'
_journal_page_first 3025
_journal_page_last 3028
_journal_volume 33
_journal_year 1977
_chemical_formula_sum 'Ca H5 N O7 P2'
_chemical_name_systematic 'Ca N H4 H P2 O7'
_space_group_IT_number 14
_symmetry_space_group_name_Hall '-P 2yn'
_symmetry_space_group_name_H-M 'P 1 21/n 1'
_cell_angle_alpha 90
_cell_angle_beta 90.47
_cell_angle_gamma 90
_cell_formula_units_Z 8
_cell_length_a 10.523
_cell_length_b 17.672
_cell_length_c 7.266
_cell_volume 1351.158
_citation_journal_id_ASTM ACBCAR
_cod_data_source_file Mathew_ACBCAR_1977_662.cif
_cod_data_source_block H5Ca1N1O7P2
_cod_original_sg_symbol_Hall '-P 2ybc (x-z,y,z)'
_cod_original_formula_sum 'H5 Ca1 N1 O7 P2'
_cod_database_code 2106389

loop_
_symmetry_equiv_pos_as_xyz
x,y,z
-x+1/2,y+1/2,-z+1/2
-x,-y,-z
x-1/2,-y-1/2,z-1/2

loop_
_atom_site_label
_atom_site_type_symbol
_atom_site_fract_x
_atom_site_fract_y
_atom_site_fract_z
_atom_site_occupancy
_atom_site_U_iso_or_equiv
O4 O-2 0.0736 0.3529 0.5474 1 0.0
O13 O-2 0.3605 0.4693 0.6517 1 0.0
P3 P+5 0.6986 0.4197 0.716 1 0.0
O7 O-2 -0.064 0.3114 0.2758 1 0.0
O3 O-2 -0.0682 0.2517 0.6818 1 0.0
P2 P+5 0.0675 0.3376 0.3272 1 0.0
Ca1 Ca+2 0.3442 0.2205 0.4811 1 0.0
Ca2 Ca+2 0.2644 0.2517 0.9819 1 0.0
O6 O-2 0.0853 0.4206 0.2525 1 0.0
O9 O-2 0.7126 0.5046 0.6665 1 0.0
O11 O-2 0.5557 0.414 0.79 1 0.0
P1 P+5 0.0604 0.2889 0.7037 1 0.0
P4 P+5 0.4168 0.3916 0.7134 1 0.0
O14 O-2 0.4243 0.3386 0.5532 1 0.0
O10 O-2 0.712 0.3701 0.5522 1 0.0
O8 O-2 0.7798 0.4015 0.8814 1 0.0
N2 N-3 0.1329 0.4869 0.8608 1 0.0
O2 O-2 0.0678 0.3276 0.8883 1 0.0
N1 N-3 0.5139 0.4005 0.2095 1 0.0
O5 O-2 0.1779 0.2878 0.2795 1 0.0
O1 O-2 0.1712 0.234 0.6798 1 0.0
O12 O-2 0.3489 0.3652 0.8815 1 0.0
